data_2012883
loop_
_publ_author_name
'Glidewell, Christopher'
'Low, John N.'
'Skakle, Janet M, S.'
'Wardell, Solange M. S. V.'
'Wardell, James L.'

_publ_section_title
;
 2-Iodo-<i>N</i>-(3-nitrobenzyl)aniline and
 3-iodo-<i>N</i>-(3-nitrobenzyl)aniline exhibit entirely different
 patterns of supramolecular aggregation
;
_journal_issue 8
_journal_name_full 'Acta Crystallographica Section C'
_journal_page_first o487
_journal_page_last o490
_journal_paper_doi 10.1107/S010827010201140X
_journal_volume 58
_journal_year 2002
_chemical_formula_moiety 'C13 H11 I N2 O2'
_chemical_formula_sum 'C13 H11 I N2 O2'
_chemical_formula_weight 354.14
_chemical_name_systematic
;
3-iodo-N-(3-Nitrobenzyl)aniline
;
_space_group_IT_number 61
_symmetry_cell_setting orthorhombic
_symmetry_space_group_name_Hall '-P 2ac 2ab'
_symmetry_space_group_name_H-M 'P b c a'
_atom_sites_solution_hydrogens geom
_atom_sites_solution_primary direct
_atom_sites_solution_secondary difmap
_cell_angle_alpha 90
_cell_angle_beta 90
_cell_angle_gamma 90
_cell_formula_units_Z 8
_cell_length_a 7.9024(5)
_cell_length_b 28.7265(15)
_cell_length_c 11.3019(6)
_cell_measurement_reflns_used 3186
_cell_measurement_temperature 120(2)
_cell_measurement_theta_max 29.01
_cell_measurement_theta_min 1.42
_cell_volume 2565.6(3)
_computing_cell_refinement 'SAINT (Bruker, 2000)'
_computing_data_collection 'SMART (Bruker, 1998)'
_computing_data_reduction 'SAINT (Bruker, 2000)'
_computing_molecular_graphics 'PLATON (Spek, 2002)'
_computing_publication_material 'SHELXL97 and PRPKAPPA (Ferguson, 1999)'
_computing_structure_refinement 'SHELXL97 (Sheldrick, 1997)'
_computing_structure_solution 'SHELXS97 (Sheldrick, 1997)'
_diffrn_ambient_temperature 120(2)
_diffrn_measured_fraction_theta_full 0.998
_diffrn_measured_fraction_theta_max 0.979
_diffrn_measurement_device_type 'Nonius KappaCCD area-detector'
_diffrn_measurement_method '\f and \w scans'
_diffrn_radiation_monochromator graphite
_diffrn_radiation_source 'fine-focus sealed X-ray tube'
_diffrn_radiation_type 'Mo K\a'
_diffrn_radiation_wavelength 0.71073
_diffrn_reflns_av_R_equivalents 0.019
_diffrn_reflns_av_sigmaI/netI 0.014
_diffrn_reflns_limit_h_max 10
_diffrn_reflns_limit_h_min -10
_diffrn_reflns_limit_k_max 37
_diffrn_reflns_limit_k_min -37
_diffrn_reflns_limit_l_max 15
_diffrn_reflns_limit_l_min -15
_diffrn_reflns_number 16085
_diffrn_reflns_theta_full 25.00
_diffrn_reflns_theta_max 28.50
_diffrn_reflns_theta_min 1.42
_diffrn_standards_decay_% negligible
_exptl_absorpt_coefficient_mu 2.492
_exptl_absorpt_correction_T_max 0.775
_exptl_absorpt_correction_T_min 0.632
_exptl_absorpt_correction_type multi-scan
_exptl_absorpt_process_details '(SADABS; Bruker, 2000)'
_exptl_crystal_colour orange
_exptl_crystal_density_diffrn 1.834
_exptl_crystal_density_meas ?
_exptl_crystal_density_method 'not measured'
_exptl_crystal_description lath
_exptl_crystal_F_000 1376
_exptl_crystal_size_max 0.35
_exptl_crystal_size_mid 0.15
_exptl_crystal_size_min 0.10
_refine_diff_density_max 0.49
_refine_diff_density_min -1.26
_refine_ls_extinction_method none
_refine_ls_goodness_of_fit_ref 1.211
_refine_ls_hydrogen_treatment constr
_refine_ls_matrix_type full
_refine_ls_number_parameters 163
_refine_ls_number_reflns 3186
_refine_ls_number_restraints 0
_refine_ls_restrained_S_all 1.211
_refine_ls_R_factor_all 0.032
_refine_ls_R_factor_gt 0.023
_refine_ls_shift/su_max <0.001
_refine_ls_shift/su_mean 0.000
_refine_ls_structure_factor_coef Fsqd
_refine_ls_weighting_details 'w = 1/[\s^2^(Fo^2^)+(0.0447P)^2^+0.5158P] where P=(Fo^2^+2Fc^2^)/3'
_refine_ls_weighting_scheme calc
_refine_ls_wR_factor_gt 0.069
_refine_ls_wR_factor_ref 0.083
_reflns_number_gt 2487
_reflns_number_total 3186
_reflns_threshold_expression I>2\s(I)
_cod_data_source_file gg1122.cif
_cod_data_source_block II
_cod_depositor_comments
;
The following automatic conversions were performed:

'_exptl_crystal_density_meas' value 'not measured' was changed to '?'
- the value is perceived as not measured.

Automatic conversion script
Id: cif_fix_values 3008 2015-01-20 13:52:24Z robertas 
;
_cod_database_code 2012883
_cod_database_fobs_code 2012883

loop_
_symmetry_equiv_pos_as_xyz
'x, y, z'
'-x+1/2, -y, z+1/2'
'x+1/2, -y+1/2, -z'
'-x, y+1/2, -z+1/2'
'-x, -y, -z'
'x+1/2, y, -z+1/2'
'-x+1/2, y+1/2, z'
'x, -y+1/2, z+1/2'

loop_
_atom_site_label
_atom_site_fract_x
_atom_site_fract_y
_atom_site_fract_z
_atom_site_U_iso_or_equiv
_atom_site_adp_type
_atom_site_calc_flag
_atom_site_refinement_flags
_atom_site_occupancy
_atom_site_disorder_assembly
_atom_site_disorder_group
_atom_site_type_symbol
C1 0.2440(3) 0.35278(8) 0.55834(17) 0.0177(4) Uani d . 1 . . C
N1 0.3957(3) 0.37589(7) 0.57762(15) 0.0210(4) Uani d . 1 . . N
C2 0.2252(3) 0.32010(7) 0.46661(19) 0.0174(4) Uani d . 1 . . C
C3 0.0710(3) 0.29732(8) 0.45373(19) 0.0183(4) Uani d . 1 . . C
I3 0.04055(2) 0.249097(4) 0.315030(14) 0.02199(8) Uani d . 1 . . I
C4 -0.0658(3) 0.30543(8) 0.5284(2) 0.0228(5) Uani d . 1 . . C
C5 -0.0449(3) 0.33769(9) 0.6187(2) 0.0238(5) Uani d . 1 . . C
C6 0.1063(3) 0.36102(8) 0.63407(19) 0.0225(5) Uani d . 1 . . C
C11 0.4734(3) 0.40475(8) 0.3760(2) 0.0190(5) Uani d . 1 . . C
C12 0.3905(3) 0.44716(7) 0.38475(19) 0.0195(5) Uani d . 1 . . C
C13 0.3455(3) 0.47019(8) 0.2813(2) 0.0202(5) Uani d . 1 . . C
N13 0.2565(3) 0.51451(8) 0.28992(18) 0.0260(5) Uani d . 1 . . N
O131 0.1950(3) 0.53116(6) 0.19910(15) 0.0363(5) Uani d . 1 . . O
O132 0.2435(3) 0.53339(6) 0.38672(16) 0.0435(5) Uani d . 1 . . O
C14 0.3807(3) 0.45262(8) 0.1692(2) 0.0237(5) Uani d . 1 . . C
C15 0.4641(3) 0.41029(9) 0.1622(2) 0.0262(5) Uani d . 1 . . C
C16 0.5097(3) 0.38687(8) 0.2645(2) 0.0234(5) Uani d . 1 . . C
C17 0.5257(3) 0.37839(8) 0.4873(2) 0.0211(5) Uani d . 1 . . C
H1 0.4134 0.3894 0.6464 0.025 Uiso calc R 1 . . H
H2 0.3163 0.3137 0.4143 0.021 Uiso calc R 1 . . H
H4 -0.1700 0.2894 0.5179 0.027 Uiso calc R 1 . . H
H5 -0.1364 0.3439 0.6709 0.029 Uiso calc R 1 . . H
H6 0.1173 0.3829 0.6966 0.027 Uiso calc R 1 . . H
H12 0.3650 0.4602 0.4599 0.023 Uiso calc R 1 . . H
H14 0.3487 0.4691 0.0999 0.028 Uiso calc R 1 . . H
H15 0.4900 0.3973 0.0871 0.031 Uiso calc R 1 . . H
H16 0.5671 0.3579 0.2584 0.028 Uiso calc R 1 . . H
H17A 0.5583 0.3463 0.4647 0.025 Uiso calc R 1 . . H
H17B 0.6269 0.3936 0.5214 0.025 Uiso calc R 1 . . H

loop_
_atom_site_aniso_label
_atom_site_aniso_U_11
_atom_site_aniso_U_22
_atom_site_aniso_U_33
_atom_site_aniso_U_12
_atom_site_aniso_U_13
_atom_site_aniso_U_23
C1 0.0213(11) 0.0171(10) 0.0147(10) 0.0033(9) -0.0041(9) 0.0034(8)
N1 0.0261(11) 0.0223(10) 0.0145(9) -0.0014(9) -0.0050(8) -0.0017(7)
C2 0.0178(11) 0.0191(10) 0.0153(10) 0.0020(9) 0.0001(9) 0.0021(8)
C3 0.0204(11) 0.0180(11) 0.0165(10) 0.0031(9) -0.0014(9) 0.0014(8)
I3 0.01802(12) 0.02279(12) 0.02518(13) -0.00249(6) -0.00290(5) -0.00465(5)
C4 0.0181(11) 0.0250(12) 0.0252(12) 0.0012(9) 0.0013(10) 0.0061(10)
C5 0.0255(13) 0.0285(13) 0.0173(11) 0.0075(10) 0.0060(9) 0.0046(9)
C6 0.0307(13) 0.0222(11) 0.0144(10) 0.0064(10) -0.0009(10) 0.0017(8)
C11 0.0175(11) 0.0190(11) 0.0206(11) -0.0050(9) -0.0010(9) -0.0012(8)
C12 0.0225(12) 0.0189(11) 0.0170(11) -0.0036(9) 0.0005(9) -0.0022(8)
C13 0.0247(12) 0.0167(11) 0.0192(11) -0.0038(9) -0.0002(10) -0.0018(8)
N13 0.0353(13) 0.0200(9) 0.0228(10) -0.0017(8) -0.0010(9) 0.0034(8)
O131 0.0543(13) 0.0272(10) 0.0273(10) 0.0065(9) -0.0071(9) 0.0086(7)
O132 0.0754(16) 0.0288(10) 0.0262(10) 0.0177(10) -0.0014(10) -0.0046(8)
C14 0.0281(13) 0.0266(12) 0.0163(11) -0.0074(10) -0.0002(10) 0.0026(9)
C15 0.0279(14) 0.0321(13) 0.0186(11) -0.0021(10) 0.0039(10) -0.0083(10)
C16 0.0226(11) 0.0204(12) 0.0271(13) -0.0016(10) 0.0029(10) -0.0056(9)
C17 0.0191(11) 0.0201(11) 0.0240(12) -0.0008(9) -0.0042(9) -0.0012(9)

loop_
_atom_type_symbol
_atom_type_description
_atom_type_scat_dispersion_real
_atom_type_scat_dispersion_imag
_atom_type_scat_source
C C 0.0033 0.0016 'International Tables Vol C Tables 4.2.6.8 and 6.1.1.4'
H H 0.0000 0.0000 'International Tables Vol C Tables 4.2.6.8 and 6.1.1.4'
N N 0.0061 0.0033 'International Tables Vol C Tables 4.2.6.8 and 6.1.1.4'
O O 0.0106 0.0060 'International Tables Vol C Tables 4.2.6.8 and 6.1.1.4'
I I -0.4742 1.8119 'International Tables Vol C Tables 4.2.6.8 and 6.1.1.4'

loop_
_geom_angle_atom_site_label_1
_geom_angle_atom_site_label_2
_geom_angle_atom_site_label_3
_geom_angle
_geom_angle_publ_flag
N1 C1 C6 119.53(19) no
N1 C1 C2 121.8(2) no
C6 C1 C2 118.7(2) no
C1 N1 C17 121.67(17) no
C1 N1 H1 119.2 no
C17 N1 H1 119.2 no
C3 C2 C1 118.9(2) no
C3 C2 H2 120.5 no
C1 C2 H2 120.5 no
C4 C3 C2 122.6(2) no
C4 C3 I3 118.23(17) no
C2 C3 I3 119.18(16) no
C5 C4 C3 117.7(2) no
C5 C4 H4 121.1 no
C3 C4 H4 121.1 no
C6 C5 C4 121.3(2) no
C6 C5 H5 119.3 no
C4 C5 H5 119.3 no
C5 C6 C1 120.8(2) no
C5 C6 H6 119.6 no
C1 C6 H6 119.6 no
C12 C11 C16 119.1(2) no
C12 C11 C17 120.4(2) no
C16 C11 C17 120.5(2) no
C11 C12 C13 118.6(2) no
C11 C12 H12 120.7 no
C13 C12 H12 120.7 no
C12 C13 C14 122.8(2) no
C12 C13 N13 118.9(2) no
C14 C13 N13 118.3(2) no
O132 N13 O131 122.6(2) no
O132 N13 C13 119.1(2) no
O131 N13 C13 118.3(2) no
C15 C14 C13 117.7(2) no
C15 C14 H14 121.1 no
C13 C14 H14 121.1 no
C14 C15 C16 120.2(2) no
C14 C15 H15 119.9 no
C16 C15 H15 119.9 no
C15 C16 C11 121.5(2) no
C15 C16 H16 119.2 no
C11 C16 H16 119.2 no
N1 C17 C11 114.41(18) no
N1 C17 H17A 108.7 no
C11 C17 H17A 108.7 no
N1 C17 H17B 108.7 no
C11 C17 H17B 108.7 no
H17A C17 H17B 107.6 no

loop_
_geom_bond_atom_site_label_1
_geom_bond_atom_site_label_2
_geom_bond_site_symmetry_2
_geom_bond_distance
_geom_bond_publ_flag
C1 N1 . 1.388(3) no
C1 C6 . 1.404(3) no
C1 C2 . 1.406(3) no
N1 C17 . 1.450(3) no
N1 H1 . 0.8800 no
C2 C3 . 1.391(3) no
C2 H2 . 0.9500 no
C3 C4 . 1.391(3) no
C3 I3 . 2.106(2) no
C4 C5 . 1.388(3) no
C4 H4 . 0.9500 no
C5 C6 . 1.381(3) no
C5 H5 . 0.9500 no
C6 H6 . 0.9500 no
C11 C12 . 1.387(3) no
C11 C16 . 1.390(3) no
C11 C17 . 1.525(3) no
C12 C13 . 1.389(3) no
C12 H12 . 0.9500 no
C13 C14 . 1.392(3) no
C13 N13 . 1.458(3) no
N13 O132 . 1.225(3) no
N13 O131 . 1.232(3) no
C14 C15 . 1.385(3) no
C14 H14 . 0.9500 no
C15 C16 . 1.385(3) no
C15 H15 . 0.9500 no
C16 H16 . 0.9500 no
C17 H17A . 0.9900 no
C17 H17B . 0.9900 no

loop_
_geom_hbond_atom_site_label_D
_geom_hbond_atom_site_label_H
_geom_hbond_atom_site_label_A
_geom_hbond_site_symmetry_A
_geom_hbond_distance_DH
_geom_hbond_distance_HA
_geom_hbond_distance_DA
_geom_hbond_angle_DHA
_geom_hbond_publ_flag
N1 H1 O131 2_565 0.88 2.51 3.087(3) 124 y
C14 H14 O132 2_564 0.95 2.52 3.364(3) 148 y
C15 H15 Cg1 6_555 0.95 2.57 3.438(3) 151 y

loop_
_geom_torsion_atom_site_label_1
_geom_torsion_atom_site_label_2
_geom_torsion_atom_site_label_3
_geom_torsion_atom_site_label_4
_geom_torsion
_geom_torsion_publ_flag
C6 C1 N1 C17 -163.72(19) no
C2 C1 N1 C17 18.2(3) y
C1 N1 C17 C11 63.7(3) y
N1 C17 C11 C12 45.5(3) y
N1 C1 C2 C3 178.49(19) no
C6 C1 C2 C3 0.3(3) no
C1 C2 C3 C4 -0.2(3) no
C1 C2 C3 I3 179.07(15) no
C2 C3 C4 C5 0.1(3) no
I3 C3 C4 C5 -179.26(17) no
C3 C4 C5 C6 0.0(3) no
C4 C5 C6 C1 0.1(3) no
N1 C1 C6 C5 -178.5(2) no
C2 C1 C6 C5 -0.3(3) no
C16 C11 C12 C13 0.4(3) no
C17 C11 C12 C13 179.8(2) no
C11 C12 C13 C14 -0.3(3) no
C11 C12 C13 N13 179.2(2) no
C12 C13 N13 O132 9.7(3) no
C14 C13 N13 O132 -170.8(2) no
C12 C13 N13 O131 -169.3(2) y
C14 C13 N13 O131 10.3(3) no
C12 C13 C14 C15 0.1(4) no
N13 C13 C14 C15 -179.4(2) no
C13 C14 C15 C16 0.0(4) no
C14 C15 C16 C11 0.2(4) no
C12 C11 C16 C15 -0.4(3) no
C17 C11 C16 C15 -179.7(2) no
C16 C11 C17 N1 -135.1(2) no

loop_
_cod_related_entry_id
_cod_related_entry_database
_cod_related_entry_code
1 ChemSpider 21107438
